data_1557064
loop_
_publ_author_name
'B\"urger, Marcel'
'Loch, Maximilian N.'
'Jones, Peter G.'
'Werz, Daniel B.'

_publ_section_title
;
 From 1,2-difunctionalisation to cyanide-transfer cascades -- Pd-catalysed
 cyanosulfenylation of internal (oligo)alkynes
;
_journal_issue 7
_journal_name_full 'Chemical Science'
_journal_page_first 1912
_journal_page_last 1917
_journal_paper_doi 10.1039/C9SC04569D
_journal_volume 11
_journal_year 2020
_chemical_formula_sum 'C16 H21 N S Se Si'
_chemical_formula_weight 366.45
_space_group_IT_number 14
_space_group_name_Hall '-P 2ybc'
_space_group_name_H-M_alt 'P 1 21/c 1'
_symmetry_cell_setting monoclinic
_symmetry_space_group_name_H-M 'P 1 21/c 1'
_atom_sites_solution_hydrogens geom
_atom_sites_solution_primary direct
_atom_sites_solution_secondary difmap
_audit_creation_method SHELXL-97
_audit_update_record
;
2019-08-20 deposited with the CCDC.	2020-01-16 downloaded from the CCDC.
;
_cell_angle_alpha 90.00
_cell_angle_beta 95.886(3)
_cell_angle_gamma 90.00
_cell_formula_units_Z 4
_cell_length_a 10.6588(4)
_cell_length_b 8.0663(3)
_cell_length_c 20.1272(8)
_cell_measurement_reflns_used 18250
_cell_measurement_temperature 100(2)
_cell_measurement_theta_max 30.7180
_cell_measurement_theta_min 2.5120
_cell_volume 1721.35(11)
_computing_cell_refinement 'CrysAlisPro 1.171.38.43 (Rigaku OD, 2015)'
_computing_data_collection 'CrysAlisPro 1.171.38.43 (Rigaku OD, 2015)'
_computing_data_reduction 'CrysAlisPro 1.171.38.43 (Rigaku OD, 2015)'
_computing_molecular_graphics 'Siemens XP'
_computing_publication_material SHELXL-97
_computing_structure_refinement 'SHELXL-97 (Sheldrick, 1997)'
_computing_structure_solution 'SHELXS-97 (Sheldrick, 1990)'
_diffrn_ambient_temperature 100(2)
_diffrn_detector_area_resol_mean 16.1419
_diffrn_measured_fraction_theta_full 0.990
_diffrn_measured_fraction_theta_max 0.957
_diffrn_measurement_device_type 'Oxford Diffraction Xcalibur, Eos'
_diffrn_measurement_method \w-scan
_diffrn_radiation_monochromator graphite
_diffrn_radiation_type MoK\a
_diffrn_radiation_wavelength 0.71073
_diffrn_reflns_av_R_equivalents 0.0487
_diffrn_reflns_av_sigmaI/netI 0.0229
_diffrn_reflns_limit_h_max 15
_diffrn_reflns_limit_h_min -15
_diffrn_reflns_limit_k_max 11
_diffrn_reflns_limit_k_min -11
_diffrn_reflns_limit_l_max 29
_diffrn_reflns_limit_l_min -28
_diffrn_reflns_number 88854
_diffrn_reflns_theta_full 30.50
_diffrn_reflns_theta_max 31.11
_diffrn_reflns_theta_min 2.65
_diffrn_source 'fine-focus sealed X-ray tube'
_exptl_absorpt_coefficient_mu 2.363
_exptl_absorpt_correction_T_max 1.00000
_exptl_absorpt_correction_T_min 0.78770
_exptl_absorpt_correction_type multi-scan
_exptl_absorpt_process_details
; 
CrysAlisPro 1.171.38.43 (Rigaku Oxford Diffraction, 2015) 
Empirical absorption correction using spherical harmonics, 
 implemented in SCALE3 ABSPACK scaling algorithm. 
;
_exptl_crystal_colour colourless
_exptl_crystal_density_diffrn 1.414
_exptl_crystal_density_method 'not measured'
_exptl_crystal_description irregular
_exptl_crystal_F_000 752
_exptl_crystal_size_max 0.45
_exptl_crystal_size_mid 0.4
_exptl_crystal_size_min 0.2
_refine_diff_density_max 1.421
_refine_diff_density_min -0.599
_refine_diff_density_rms 0.075
_refine_ls_extinction_method none
_refine_ls_goodness_of_fit_ref 1.078
_refine_ls_hydrogen_treatment constr
_refine_ls_matrix_type full
_refine_ls_number_parameters 186
_refine_ls_number_reflns 5310
_refine_ls_number_restraints 0
_refine_ls_restrained_S_all 1.078
_refine_ls_R_factor_all 0.0404
_refine_ls_R_factor_gt 0.0320
_refine_ls_shift/su_max 0.010
_refine_ls_shift/su_mean 0.000
_refine_ls_structure_factor_coef Fsqd
_refine_ls_weighting_details 'calc w=1/[\s^2^(Fo^2^)+(0.0285P)^2^+1.5587P] where P=(Fo^2^+2Fc^2^)/3'
_refine_ls_weighting_scheme calc
_refine_ls_wR_factor_gt 0.0689
_refine_ls_wR_factor_ref 0.0718
_reflns_number_gt 4690
_reflns_number_total 5310
_reflns_threshold_expression >2sigma(I)
_cod_data_source_file c9sc04569d2.cif
_cod_data_source_block seeburg
_cod_depositor_comments
;Adding full bibliography for 1557060--1557069.cif.

 Adding full bibliography for 1557060--1557069.cif.
;
_cod_original_sg_symbol_H-M 'P 21/c'
_cod_database_code 1557064

loop_
_symmetry_equiv_pos_as_xyz
'x, y, z'
'-x, y+1/2, -z+1/2'
'-x, -y, -z'
'x, -y-1/2, z-1/2'

loop_
_atom_site_label
_atom_site_type_symbol
_atom_site_fract_x
_atom_site_fract_y
_atom_site_fract_z
_atom_site_U_iso_or_equiv
_atom_site_adp_type
_atom_site_occupancy
_atom_site_symmetry_multiplicity
_atom_site_calc_flag
_atom_site_refinement_flags
Se1 Se 0.615097(15) 0.79624(2) 0.111414(9) 0.01906(6) Uani 1 1 d .
S1 S 0.51838(4) 1.07153(5) 0.20532(2) 0.01745(9) Uani 1 1 d .
Si1 Si 0.29183(4) 0.78070(6) 0.03864(2) 0.01610(9) Uani 1 1 d .
C1 C 0.48378(15) 0.9312(2) 0.13864(8) 0.0147(3) Uani 1 1 d .
C2 C 0.36268(15) 0.9186(2) 0.10980(8) 0.0154(3) Uani 1 1 d .
C3 C 0.73783(16) 0.8368(2) 0.18931(9) 0.0200(3) Uani 1 1 d .
H3A H 0.7016 0.8017 0.2304 0.024 Uiso 1 1 calc R
H3B H 0.8148 0.7703 0.1853 0.024 Uiso 1 1 calc R
C4 C 0.77143(15) 1.0161(2) 0.19412(8) 0.0144(3) Uani 1 1 d .
C5 C 0.67648(14) 1.1330(2) 0.20020(8) 0.0139(3) Uani 1 1 d .
C6 C 0.70378(16) 1.3015(2) 0.20545(8) 0.0167(3) Uani 1 1 d .
H6 H 0.6384 1.3797 0.2095 0.020 Uiso 1 1 calc R
C7 C 0.82797(16) 1.3540(2) 0.20467(9) 0.0191(3) Uani 1 1 d .
H7 H 0.8479 1.4684 0.2095 0.023 Uiso 1 1 calc R
C8 C 0.92241(16) 1.2403(2) 0.19689(9) 0.0182(3) Uani 1 1 d .
H8 H 1.0067 1.2772 0.1954 0.022 Uiso 1 1 calc R
C9 C 0.89461(15) 1.0722(2) 0.19130(8) 0.0169(3) Uani 1 1 d .
H9 H 0.9599 0.9950 0.1855 0.020 Uiso 1 1 calc R
N1 N 0.19554(14) 1.1066(2) 0.15634(9) 0.0241(3) Uani 1 1 d .
C10 C 0.27221(15) 1.0263(2) 0.13598(9) 0.0171(3) Uani 1 1 d .
C11 C 0.16111(18) 0.9037(3) -0.00543(10) 0.0287(4) Uani 1 1 d .
H11A H 0.1956 1.0032 -0.0248 0.043 Uiso 1 1 calc R
H11B H 0.1018 0.9363 0.0264 0.043 Uiso 1 1 calc R
H11C H 0.1170 0.8365 -0.0411 0.043 Uiso 1 1 calc R
C12 C 0.41008(18) 0.7335(2) -0.02060(9) 0.0222(3) Uani 1 1 d .
H12A H 0.3667 0.6940 -0.0629 0.033 Uiso 1 1 calc R
H12B H 0.4679 0.6475 -0.0015 0.033 Uiso 1 1 calc R
H12C H 0.4579 0.8340 -0.0286 0.033 Uiso 1 1 calc R
C13 C 0.23034(17) 0.5846(2) 0.07492(9) 0.0207(3) Uani 1 1 d .
C14 C 0.11972(19) 0.6257(3) 0.11603(10) 0.0284(4) Uani 1 1 d .
H14A H 0.0881 0.5233 0.1345 0.043 Uiso 1 1 calc R
H14B H 0.0519 0.6790 0.0871 0.043 Uiso 1 1 calc R
H14C H 0.1490 0.7010 0.1526 0.043 Uiso 1 1 calc R
C15 C 0.1847(2) 0.4649(3) 0.01772(10) 0.0315(4) Uani 1 1 d .
H15A H 0.2561 0.4336 -0.0067 0.047 Uiso 1 1 calc R
H15B H 0.1201 0.5198 -0.0128 0.047 Uiso 1 1 calc R
H15C H 0.1488 0.3654 0.0363 0.047 Uiso 1 1 calc R
C16 C 0.33608(19) 0.4995(2) 0.12083(10) 0.0258(4) Uani 1 1 d .
H16A H 0.3026 0.3996 0.1404 0.039 Uiso 1 1 calc R
H16B H 0.3676 0.5759 0.1566 0.039 Uiso 1 1 calc R
H16C H 0.4052 0.4689 0.0947 0.039 Uiso 1 1 calc R

loop_
_atom_site_aniso_label
_atom_site_aniso_U_11
_atom_site_aniso_U_22
_atom_site_aniso_U_33
_atom_site_aniso_U_23
_atom_site_aniso_U_13
_atom_site_aniso_U_12
Se1 0.01292(8) 0.01587(9) 0.02832(10) -0.00690(7) 0.00186(6) 0.00128(6)
S1 0.01181(17) 0.0229(2) 0.01835(19) -0.00711(16) 0.00515(14) -0.00390(15)
Si1 0.0159(2) 0.0190(2) 0.0133(2) 0.00004(17) 0.00116(16) -0.00102(17)
C1 0.0136(7) 0.0130(7) 0.0178(7) -0.0007(6) 0.0036(6) -0.0010(5)
C2 0.0140(7) 0.0140(7) 0.0184(7) -0.0008(6) 0.0024(6) -0.0005(6)
C3 0.0168(8) 0.0137(7) 0.0284(9) 0.0036(6) -0.0030(6) 0.0007(6)
C4 0.0142(7) 0.0141(7) 0.0147(7) 0.0020(6) 0.0004(5) -0.0003(6)
C5 0.0110(7) 0.0174(7) 0.0133(7) -0.0009(6) 0.0018(5) -0.0018(6)
C6 0.0149(7) 0.0156(7) 0.0197(8) -0.0039(6) 0.0029(6) 0.0004(6)
C7 0.0187(8) 0.0148(7) 0.0239(8) -0.0021(6) 0.0031(6) -0.0041(6)
C8 0.0126(7) 0.0205(8) 0.0219(8) -0.0002(6) 0.0032(6) -0.0032(6)
C9 0.0120(7) 0.0188(8) 0.0199(8) -0.0001(6) 0.0020(6) 0.0021(6)
N1 0.0168(7) 0.0208(7) 0.0357(9) -0.0030(6) 0.0076(6) 0.0002(6)
C10 0.0141(7) 0.0159(7) 0.0213(8) -0.0007(6) 0.0010(6) -0.0030(6)
C11 0.0240(9) 0.0377(11) 0.0228(9) 0.0052(8) -0.0044(7) 0.0041(8)
C12 0.0246(9) 0.0267(9) 0.0161(8) -0.0001(7) 0.0066(6) 0.0007(7)
C13 0.0238(8) 0.0208(8) 0.0176(8) -0.0038(6) 0.0031(6) -0.0073(7)
C14 0.0267(9) 0.0324(10) 0.0277(9) -0.0032(8) 0.0100(8) -0.0123(8)
C15 0.0347(11) 0.0303(10) 0.0292(10) -0.0123(8) 0.0010(8) -0.0113(9)
C16 0.0337(10) 0.0196(9) 0.0237(9) 0.0038(7) 0.0013(7) -0.0060(7)

loop_
_atom_type_symbol
_atom_type_description
_atom_type_scat_dispersion_real
_atom_type_scat_dispersion_imag
_atom_type_scat_source
C C 0.0033 0.0016 'International Tables Vol C Tables 4.2.6.8 and 6.1.1.4'
H H 0.0000 0.0000 'International Tables Vol C Tables 4.2.6.8 and 6.1.1.4'
N N 0.0061 0.0033 'International Tables Vol C Tables 4.2.6.8 and 6.1.1.4'
Si Si 0.0817 0.0704 'International Tables Vol C Tables 4.2.6.8 and 6.1.1.4'
S S 0.1246 0.1234 'International Tables Vol C Tables 4.2.6.8 and 6.1.1.4'
Se Se -0.0929 2.2259 'International Tables Vol C Tables 4.2.6.8 and 6.1.1.4'

loop_
_geom_angle_atom_site_label_1
_geom_angle_atom_site_label_2
_geom_angle_atom_site_label_3
_geom_angle
C1 Se1 C3 97.16(7)
C1 S1 C5 105.14(8)
C11 Si1 C12 109.09(9)
C11 Si1 C13 111.03(9)
C12 Si1 C13 111.17(9)
C11 Si1 C2 105.45(9)
C12 Si1 C2 111.00(8)
C13 Si1 C2 108.95(7)
C2 C1 S1 119.08(12)
C2 C1 Se1 121.90(12)
S1 C1 Se1 118.98(9)
C1 C2 C10 116.13(15)
C1 C2 Si1 130.37(13)
C10 C2 Si1 113.50(11)
C4 C3 Se1 110.44(11)
C9 C4 C5 118.53(15)
C9 C4 C3 122.20(15)
C5 C4 C3 119.26(14)
C6 C5 C4 121.18(14)
C6 C5 S1 117.52(12)
C4 C5 S1 121.24(12)
C7 C6 C5 119.23(15)
C8 C7 C6 120.24(16)
C7 C8 C9 120.31(15)
C8 C9 C4 120.45(15)
N1 C10 C2 176.74(18)
C14 C13 C16 109.00(15)
C14 C13 C15 109.53(15)
C16 C13 C15 108.87(16)
C14 C13 Si1 109.99(13)
C16 C13 Si1 110.08(12)
C15 C13 Si1 109.35(13)

loop_
_geom_bond_atom_site_label_1
_geom_bond_atom_site_label_2
_geom_bond_distance
Se1 C1 1.8977(16)
Se1 C3 1.9636(17)
S1 C1 1.7656(17)
S1 C5 1.7697(16)
Si1 C11 1.8600(19)
Si1 C12 1.8611(18)
Si1 C13 1.8873(18)
Si1 C2 1.9071(17)
C1 C2 1.364(2)
C2 C10 1.437(2)
C3 C4 1.491(2)
C4 C9 1.395(2)
C4 C5 1.398(2)
C5 C6 1.392(2)
C6 C7 1.392(2)
C7 C8 1.383(2)
C8 C9 1.390(2)
N1 C10 1.151(2)
C13 C14 1.544(3)
C13 C16 1.543(3)
C13 C15 1.543(2)

loop_
_geom_torsion_atom_site_label_1
_geom_torsion_atom_site_label_2
_geom_torsion_atom_site_label_3
_geom_torsion_atom_site_label_4
_geom_torsion
C5 S1 C1 C2 -150.53(14)
C5 S1 C1 Se1 31.80(11)
C3 Se1 C1 C2 -164.16(14)
C3 Se1 C1 S1 13.43(11)
S1 C1 C2 C10 1.4(2)
Se1 C1 C2 C10 178.97(12)
S1 C1 C2 Si1 -179.19(10)
Se1 C1 C2 Si1 -1.6(2)
C11 Si1 C2 C1 -147.71(17)
C12 Si1 C2 C1 -29.70(19)
C13 Si1 C2 C1 93.05(17)
C11 Si1 C2 C10 31.74(15)
C12 Si1 C2 C10 149.75(12)
C13 Si1 C2 C10 -87.50(14)
C1 Se1 C3 C4 -61.80(13)
Se1 C3 C4 C9 -119.29(15)
Se1 C3 C4 C5 59.28(18)
C9 C4 C5 C6 -2.0(2)
C3 C4 C5 C6 179.40(15)
C9 C4 C5 S1 -179.07(12)
C3 C4 C5 S1 2.3(2)
C1 S1 C5 C6 133.47(13)
C1 S1 C5 C4 -49.33(15)
C4 C5 C6 C7 -0.1(2)
S1 C5 C6 C7 177.15(13)
C5 C6 C7 C8 1.8(3)
C6 C7 C8 C9 -1.5(3)
C7 C8 C9 C4 -0.6(3)
C5 C4 C9 C8 2.3(2)
C3 C4 C9 C8 -179.10(16)
C11 Si1 C13 C14 -50.54(15)
C12 Si1 C13 C14 -172.19(12)
C2 Si1 C13 C14 65.17(14)
C11 Si1 C13 C16 -170.67(13)
C12 Si1 C13 C16 67.69(14)
C2 Si1 C13 C16 -54.95(14)
C11 Si1 C13 C15 69.78(16)
C12 Si1 C13 C15 -51.87(16)
C2 Si1 C13 C15 -174.51(13)
